data_7033958
loop_
_publ_author_name
'Zhai, Lu'
'Zhang, Wen-Wei'
'Ren, Xiao-Ming'
'Zuo, Jing-Lin'

_publ_section_title
;
 Luminescent lanthanide MOFs based on conjugated
 1,1'-ethynebenzene-3,3',5,5'-tetracarboxylate ligand: syntheses,
 structures and photoluminescent properties.
;
_journal_issue 12
_journal_name_full 'Dalton transactions (Cambridge, England : 2003)'
_journal_page_first 5746
_journal_page_last 5754
_journal_paper_doi 10.1039/c4dt03794d
_journal_volume 44
_journal_year 2015
_chemical_formula_moiety 'C31 H29 Nd2 O18'
_chemical_formula_sum 'C31 H29 Nd2 O18'
_chemical_formula_weight 978.02
_chemical_melting_point ?
_chemical_name_systematic
; 
 ? 
;
_space_group_IT_number 14
_symmetry_cell_setting monoclinic
_symmetry_space_group_name_Hall '-P 2yn'
_symmetry_space_group_name_H-M 'P 1 21/n 1'
_atom_sites_solution_hydrogens geom
_atom_sites_solution_primary direct
_atom_sites_solution_secondary difmap
_audit_creation_method SHELXL-97
_audit_update_record
;
2014-12-02 deposited with the CCDC.
2015-02-10 downloaded from the CCDC.
;
_cell_angle_alpha 90.00
_cell_angle_beta 107.344(3)
_cell_angle_gamma 90.00
_cell_formula_units_Z 4
_cell_length_a 14.5952(12)
_cell_length_b 16.7329(11)
_cell_length_c 19.5713(14)
_cell_measurement_reflns_used 38935
_cell_measurement_temperature 291(2)
_cell_measurement_theta_max 54.667
_cell_measurement_theta_min 4.937
_cell_volume 4562.4(6)
_computing_cell_refinement 'Bruker SMART'
_computing_data_collection 'Bruker SMART'
_computing_data_reduction 'Bruker SMART'
_computing_molecular_graphics 'Bruker SHELXTL'
_computing_publication_material 'Bruker SHELXTL'
_computing_structure_refinement 'SHELXL-97 (Sheldrick, 1997)'
_computing_structure_solution 'SHELXS-97 (Sheldrick, 1990)'
_diffrn_ambient_temperature 291(2)
_diffrn_measured_fraction_theta_full 0.997
_diffrn_measured_fraction_theta_max 0.997
_diffrn_measurement_device_type 'Bruker Smart Apex CCD area detector'
_diffrn_measurement_method 'phi and omega scans'
_diffrn_radiation_monochromator graphite
_diffrn_radiation_source 'fine-focus sealed tube'
_diffrn_radiation_type MoK\a
_diffrn_radiation_wavelength 0.71073
_diffrn_reflns_av_R_equivalents 0.0267
_diffrn_reflns_av_sigmaI/netI 0.0874
_diffrn_reflns_limit_h_max 17
_diffrn_reflns_limit_h_min -17
_diffrn_reflns_limit_k_max 20
_diffrn_reflns_limit_k_min -20
_diffrn_reflns_limit_l_max 24
_diffrn_reflns_limit_l_min -22
_diffrn_reflns_number 34722
_diffrn_reflns_theta_full 26.00
_diffrn_reflns_theta_max 26.00
_diffrn_reflns_theta_min 1.63
_diffrn_standards_decay_% none
_exptl_absorpt_coefficient_mu 2.311
_exptl_absorpt_correction_T_max 0.6303
_exptl_absorpt_correction_T_min 0.5639
_exptl_absorpt_correction_type multi-scan
_exptl_absorpt_process_details 'SADABS; Bruker, 2000'
_exptl_crystal_colour Light-purple
_exptl_crystal_density_diffrn 1.424
_exptl_crystal_density_method 'not measured'
_exptl_crystal_description block
_exptl_crystal_F_000 1916
_exptl_crystal_size_max 0.28
_exptl_crystal_size_mid 0.24
_exptl_crystal_size_min 0.22
_refine_diff_density_max 1.195
_refine_diff_density_min -0.920
_refine_diff_density_rms 0.186
_refine_ls_extinction_method none
_refine_ls_goodness_of_fit_ref 1.097
_refine_ls_hydrogen_treatment mixed
_refine_ls_matrix_type full
_refine_ls_number_parameters 500
_refine_ls_number_reflns 8938
_refine_ls_number_restraints 0
_refine_ls_restrained_S_all 1.097
_refine_ls_R_factor_all 0.0680
_refine_ls_R_factor_gt 0.0594
_refine_ls_shift/su_max 0.000
_refine_ls_shift/su_mean 0.000
_refine_ls_structure_factor_coef Fsqd
_refine_ls_weighting_details 'calc w=1/[\s^2^(Fo^2^)+(0.0619P)^2^+0.0000P] where P=(Fo^2^+2Fc^2^)/3'
_refine_ls_weighting_scheme calc
_refine_ls_wR_factor_gt 0.1381
_refine_ls_wR_factor_ref 0.1405
_reflns_number_gt 6727
_reflns_number_total 8938
_reflns_threshold_expression >2sigma(I)
_cod_data_source_file c4dt03794d2.cif
_cod_data_source_block 4
_cod_depositor_comments
;
The following automatic conversions were performed:

'_chemical_melting_point' value 'not measured' was changed to '?' -
the value is undefined or not given.

Automatic conversion script
Id: cif_fix_values 3008 2015-01-20 13:52:24Z robertas 

 Adding full bibliography for 7033958--7033960.cif.
;
_cod_original_sg_symbol_H-M P21/n
_cod_database_code 7033958

loop_
_symmetry_equiv_pos_as_xyz
'x, y, z'
'-x+1/2, y+1/2, -z+1/2'
'-x, -y, -z'
'x-1/2, -y-1/2, z-1/2'

loop_
_atom_site_label
_atom_site_type_symbol
_atom_site_fract_x
_atom_site_fract_y
_atom_site_fract_z
_atom_site_U_iso_or_equiv
_atom_site_adp_type
_atom_site_occupancy
_atom_site_symmetry_multiplicity
_atom_site_calc_flag
_atom_site_refinement_flags
C1 C 0.8656(4) 0.3253(3) 0.8871(4) 0.0370(15) Uani 1 1 d .
C2 C 0.9466(4) 0.2978(3) 0.9422(3) 0.0339(13) Uani 1 1 d .
H2 H 1.0075 0.3046 0.9371 0.041 Uiso 1 1 calc R
C3 C 0.9376(5) 0.2603(4) 1.0048(4) 0.0439(15) Uani 1 1 d .
C4 C 0.8457(5) 0.2483(4) 1.0093(3) 0.0409(15) Uani 1 1 d .
H4 H 0.8377 0.2214 1.0487 0.049 Uiso 1 1 calc R
C5 C 0.7647(4) 0.2756(4) 0.9561(4) 0.0432(16) Uani 1 1 d .
C6 C 0.7723(4) 0.3136(4) 0.8939(4) 0.0399(15) Uani 1 1 d .
H6 H 0.7179 0.3305 0.8583 0.048 Uiso 1 1 calc R
C7 C 0.8728(4) 0.3715(3) 0.8236(4) 0.0345(14) Uani 1 1 d .
C8 C 1.0204(5) 0.2247(4) 1.0599(4) 0.0508(17) Uani 1 1 d .
C9 C 0.6687(5) 0.2619(4) 0.9634(3) 0.0410(15) Uani 1 1 d .
C10 C 0.5914(4) 0.2521(4) 0.9704(4) 0.0402(15) Uani 1 1 d .
C11 C 0.4963(5) 0.2506(4) 0.9778(4) 0.0455(16) Uani 1 1 d .
C12 C 0.4842(4) 0.2175(4) 1.0418(3) 0.0387(14) Uani 1 1 d .
H12 H 0.5363 0.1948 1.0760 0.046 Uiso 1 1 calc R
C13 C 0.3938(4) 0.2190(4) 1.0532(4) 0.0451(16) Uani 1 1 d .
C14 C 0.3144(4) 0.2534(4) 1.0053(4) 0.0422(15) Uani 1 1 d .
H14 H 0.2555 0.2546 1.0145 0.051 Uiso 1 1 calc R
C15 C 0.3254(4) 0.2871(4) 0.9408(3) 0.0384(14) Uani 1 1 d .
C16 C 0.4150(4) 0.2850(4) 0.9298(4) 0.0447(16) Uani 1 1 d .
H16 H 0.4214 0.3077 0.8881 0.054 Uiso 1 1 calc R
C17 C 0.3834(5) 0.1866(4) 1.1209(4) 0.0472(16) Uani 1 1 d .
C18 C 1.2436(4) 0.3228(4) 0.8858(4) 0.0457(17) Uani 1 1 d .
C19 C 0.5436(5) 0.4921(4) 0.7896(3) 0.0410(15) Uani 1 1 d .
C20 C 0.5363(5) 0.4729(4) 0.8587(3) 0.0385(15) Uani 1 1 d .
H20 H 0.5561 0.4226 0.8777 0.046 Uiso 1 1 calc R
C21 C 0.5006(5) 0.5267(3) 0.8985(3) 0.0361(14) Uani 1 1 d .
C22 C 0.4684(5) 0.6002(4) 0.8681(3) 0.0435(15) Uani 1 1 d .
H22 H 0.4424 0.6360 0.8936 0.052 Uiso 1 1 calc R
C23 C 0.4739(5) 0.6229(4) 0.7992(4) 0.0448(16) Uani 1 1 d .
C24 C 0.5106(5) 0.5696(4) 0.7606(4) 0.0467(16) Uani 1 1 d .
H24 H 0.5141 0.5838 0.7155 0.056 Uiso 1 1 calc R
C25 C 0.5823(4) 0.4373(4) 0.7433(4) 0.0423(15) Uani 1 1 d .
C26 C 1.0533(5) 0.2027(4) 0.7334(4) 0.0491(17) Uani 1 1 d .
C27 C 0.4999(5) 0.5080(3) 0.9709(3) 0.0397(15) Uani 1 1 d .
C28 C 0.7017(6) 0.4428(4) 0.5073(3) 0.0502(18) Uani 1 1 d .
H28A H 0.7676 0.4583 0.5170 0.075 Uiso 1 1 calc R
H28B H 0.6609 0.4845 0.4812 0.075 Uiso 1 1 calc R
H28C H 0.6902 0.3946 0.4794 0.075 Uiso 1 1 calc R
C29 C 0.7433(4) 0.1444(3) 0.7384(4) 0.0353(14) Uani 1 1 d .
H29A H 0.7428 0.1201 0.6939 0.053 Uiso 1 1 calc R
H29B H 0.7188 0.1072 0.7660 0.053 Uiso 1 1 calc R
H29C H 0.8078 0.1590 0.7646 0.053 Uiso 1 1 calc R
C30 C 1.1281(4) 0.5541(3) 0.8817(3) 0.0356(14) Uani 1 1 d .
H30A H 1.0867 0.5391 0.9095 0.053 Uiso 1 1 calc R
H30B H 1.1103 0.6062 0.8614 0.053 Uiso 1 1 calc R
H30C H 1.1934 0.5553 0.9119 0.053 Uiso 1 1 calc R
C31 C 1.1352(7) 0.4990(5) 0.6315(4) 0.069(2) Uani 1 1 d .
H31A H 1.0688 0.5097 0.6073 0.104 Uiso 1 1 calc R
H31B H 1.1668 0.4828 0.5972 0.104 Uiso 1 1 calc R
H31C H 1.1652 0.5464 0.6556 0.104 Uiso 1 1 calc R
Nd1 Nd 0.67618(2) 0.34308(2) 0.668850(18) 0.03779(12) Uani 1 1 d .
Nd2 Nd 1.07771(2) 0.36419(2) 0.770860(18) 0.03854(12) Uani 1 1 d .
O1 O 0.7993(3) 0.3846(3) 0.7733(2) 0.0381(10) Uani 1 1 d .
O2 O 0.9571(3) 0.3885(3) 0.8213(2) 0.0443(11) Uani 1 1 d .
O3 O 1.1056(3) 0.2429(3) 1.0614(2) 0.0483(11) Uani 1 1 d .
O4 O 1.0062(3) 0.1814(3) 1.1061(2) 0.0396(10) Uani 1 1 d .
O5 O 0.4500(4) 0.1389(3) 1.1624(2) 0.0511(12) Uani 1 1 d .
O6 O 0.3077(3) 0.2058(3) 1.1403(3) 0.0470(11) Uani 1 1 d .
O7 O 1.1661(3) 0.3254(3) 0.8974(2) 0.0482(11) Uani 1 1 d .
O8 O 1.2459(3) 0.3475(3) 0.8276(3) 0.0521(12) Uani 1 1 d .
O9 O 0.5906(3) 0.3643(3) 0.7611(2) 0.0407(11) Uani 1 1 d .
O10 O 0.6147(3) 0.4660(2) 0.6962(2) 0.0472(11) Uani 1 1 d .
O11 O 1.0231(4) 0.2297(3) 0.7792(3) 0.0521(12) Uani 1 1 d .
O12 O 1.1151(4) 0.2448(3) 0.7098(3) 0.0541(12) Uani 1 1 d .
O13 O 0.6811(4) 0.4291(3) 0.5737(3) 0.0555(13) Uani 1 1 d .
O14 O 0.6819(3) 0.2170(2) 0.7240(3) 0.0519(12) Uani 1 1 d .
H14X H 0.6639 0.2277 0.7604 0.062 Uiso 1 1 d R
O15 O 1.1185(3) 0.4926(2) 0.8207(2) 0.0450(11) Uani 1 1 d .
H15X H 1.1353 0.5039 0.7832 0.054 Uiso 1 1 d R
O16 O 1.1429(4) 0.4308(3) 0.6872(3) 0.0600(14) Uani 1 1 d .
H16X H 1.0940 0.4007 0.6735 0.072 Uiso 1 1 d R
O1W O 0.5222(14) 0.5082(13) 0.5171(9) 0.059(5) Uani 0.30 1 d P
H1Y H 0.5588 0.4890 0.5572 0.070 Uiso 0.30 1 d PR
H1X H 0.5306 0.5585 0.5163 0.070 Uiso 0.30 1 d PR
O2W O 0.7120(13) 0.0711(11) 0.8911(9) 0.073(5) Uani 0.30 1 d P
H2X H 0.6713 0.0331 0.8785 0.088 Uiso 0.30 1 d PR
H2Y H 0.7117 0.0896 0.9323 0.088 Uiso 0.30 1 d PR
O3W O 0.3370(10) 0.4281(9) 0.7305(9) 0.086(5) Uani 0.40 1 d P
H3X H 0.3761 0.3899 0.7478 0.103 Uiso 0.40 1 d PR
H3Y H 0.3685 0.4717 0.7345 0.103 Uiso 0.40 1 d PR
O4W O 0.3816(12) 0.1605(10) 0.7840(11) 0.067(5) Uani 0.30 1 d P
H4Y H 0.3733 0.2099 0.7735 0.080 Uiso 0.30 1 d PR
H4X H 0.4163 0.1395 0.7604 0.080 Uiso 0.30 1 d PR
O5W O 0.0761(12) 0.4202(10) 0.1271(9) 0.062(5) Uani 0.30 1 d P
H5X H 0.0656 0.3811 0.0974 0.074 Uiso 0.30 1 d PR
H5Y H 0.1188 0.4508 0.1193 0.074 Uiso 0.30 1 d PR
O6W O 0.2459(9) 0.4512(8) 0.0600(7) 0.076(4) Uani 0.40 1 d P
H6X H 0.2849 0.4858 0.0855 0.091 Uiso 0.40 1 d PR
H6Y H 0.2763 0.4079 0.0592 0.091 Uiso 0.40 1 d PR

loop_
_atom_site_aniso_label
_atom_site_aniso_U_11
_atom_site_aniso_U_22
_atom_site_aniso_U_33
_atom_site_aniso_U_23
_atom_site_aniso_U_13
_atom_site_aniso_U_12
C1 0.014(3) 0.047(3) 0.049(4) -0.002(3) 0.010(3) -0.009(2)
C2 0.014(3) 0.046(3) 0.044(4) 0.001(3) 0.011(3) 0.000(2)
C3 0.040(4) 0.048(4) 0.044(4) 0.003(3) 0.012(3) 0.000(3)
C4 0.040(4) 0.056(4) 0.030(4) -0.009(3) 0.016(3) -0.004(3)
C5 0.021(3) 0.069(4) 0.045(4) 0.008(3) 0.019(3) 0.008(3)
C6 0.027(3) 0.055(4) 0.040(4) -0.011(3) 0.014(3) -0.011(3)
C7 0.020(3) 0.031(3) 0.049(4) 0.017(3) 0.004(3) 0.008(2)
C8 0.048(4) 0.064(4) 0.040(4) -0.014(3) 0.013(4) -0.011(3)
C9 0.036(4) 0.063(4) 0.026(4) 0.013(3) 0.014(3) 0.005(3)
C10 0.015(3) 0.066(4) 0.042(4) -0.003(3) 0.012(3) 0.011(3)
C11 0.033(4) 0.064(4) 0.044(4) -0.008(3) 0.019(3) 0.002(3)
C12 0.017(3) 0.056(4) 0.037(4) -0.003(3) 0.000(3) -0.005(3)
C13 0.027(3) 0.076(5) 0.033(4) -0.005(3) 0.010(3) -0.003(3)
C14 0.025(3) 0.061(4) 0.046(4) -0.003(3) 0.019(3) -0.003(3)
C15 0.026(3) 0.060(4) 0.030(4) -0.016(3) 0.010(3) 0.001(3)
C16 0.018(3) 0.065(4) 0.053(4) -0.009(3) 0.013(3) -0.014(3)
C17 0.031(4) 0.067(4) 0.037(4) -0.001(3) 0.001(3) -0.007(3)
C18 0.022(3) 0.063(4) 0.055(5) -0.003(3) 0.015(3) -0.004(3)
C19 0.054(4) 0.039(3) 0.030(4) -0.005(3) 0.011(3) -0.011(3)
C20 0.054(4) 0.046(3) 0.022(3) 0.010(2) 0.021(3) 0.010(3)
C21 0.044(4) 0.033(3) 0.033(4) -0.006(2) 0.015(3) -0.004(3)
C22 0.051(4) 0.047(4) 0.032(4) 0.015(3) 0.011(3) 0.003(3)
C23 0.056(4) 0.038(3) 0.038(4) 0.000(3) 0.011(3) -0.001(3)
C24 0.056(4) 0.039(3) 0.045(4) -0.009(3) 0.016(4) -0.012(3)
C25 0.021(3) 0.053(4) 0.054(4) 0.010(3) 0.012(3) -0.006(3)
C26 0.054(4) 0.041(4) 0.059(5) -0.004(3) 0.026(4) 0.000(3)
C27 0.064(4) 0.021(3) 0.034(4) 0.000(2) 0.014(3) -0.005(3)
C28 0.076(5) 0.052(4) 0.028(4) -0.006(3) 0.023(4) -0.004(3)
C29 0.017(3) 0.042(3) 0.052(4) -0.001(3) 0.018(3) -0.008(2)
C30 0.021(3) 0.033(3) 0.056(4) 0.011(3) 0.015(3) 0.004(2)
C31 0.105(7) 0.059(5) 0.047(5) 0.009(4) 0.028(5) 0.006(4)
Nd1 0.02813(19) 0.0598(2) 0.0295(2) 0.00428(15) 0.01470(16) 0.00075(14)
Nd2 0.0300(2) 0.0584(2) 0.0312(2) -0.00201(14) 0.01509(16) 0.00352(14)
O1 0.028(2) 0.058(3) 0.031(3) -0.0040(19) 0.014(2) 0.0033(19)
O2 0.027(2) 0.060(3) 0.047(3) 0.000(2) 0.012(2) 0.010(2)
O3 0.030(2) 0.069(3) 0.043(3) 0.004(2) 0.007(2) 0.013(2)
O4 0.021(2) 0.055(3) 0.047(3) -0.006(2) 0.016(2) -0.0076(18)
O5 0.060(3) 0.058(3) 0.029(3) -0.005(2) 0.004(2) -0.003(2)
O6 0.033(2) 0.065(3) 0.048(3) -0.007(2) 0.019(2) -0.018(2)
O7 0.037(3) 0.070(3) 0.037(3) 0.008(2) 0.010(2) -0.002(2)
O8 0.040(3) 0.072(3) 0.049(3) 0.004(2) 0.020(2) 0.012(2)
O9 0.034(2) 0.065(3) 0.027(2) -0.0089(19) 0.015(2) -0.0047(19)
O10 0.062(3) 0.034(2) 0.046(3) 0.0056(19) 0.016(2) -0.006(2)
O11 0.063(3) 0.051(3) 0.040(3) 0.012(2) 0.010(3) 0.010(2)
O12 0.055(3) 0.052(3) 0.053(3) -0.005(2) 0.015(3) 0.007(2)
O13 0.070(3) 0.051(3) 0.045(3) 0.007(2) 0.016(3) -0.017(2)
O14 0.057(3) 0.039(2) 0.068(3) -0.015(2) 0.032(3) -0.014(2)
O15 0.047(3) 0.044(2) 0.044(3) 0.009(2) 0.013(2) 0.009(2)
O16 0.072(4) 0.063(3) 0.051(3) 0.010(2) 0.028(3) 0.000(3)
O1W 0.072(17) 0.070(12) 0.035(14) -0.030(10) 0.018(11) -0.024(10)
O2W 0.068(12) 0.089(13) 0.051(12) -0.038(10) 0.000(10) -0.011(10)
O3W 0.079(10) 0.082(10) 0.116(13) 0.032(9) 0.057(10) 0.047(8)
O4W 0.038(10) 0.071(11) 0.087(15) 0.011(10) 0.011(10) -0.001(8)
O5W 0.063(11) 0.064(10) 0.061(12) 0.028(9) 0.025(10) 0.026(8)
O6W 0.051(8) 0.071(9) 0.084(11) -0.026(8) -0.012(8) -0.010(7)

loop_
_atom_type_symbol
_atom_type_description
_atom_type_scat_dispersion_real
_atom_type_scat_dispersion_imag
_atom_type_scat_source
C C 0.0033 0.0016 'International Tables Vol C Tables 4.2.6.8 and 6.1.1.4'
H H 0.0000 0.0000 'International Tables Vol C Tables 4.2.6.8 and 6.1.1.4'
O O 0.0106 0.0060 'International Tables Vol C Tables 4.2.6.8 and 6.1.1.4'
Nd Nd -0.1943 3.0179 'International Tables Vol C Tables 4.2.6.8 and 6.1.1.4'

loop_
_geom_angle_atom_site_label_1
_geom_angle_atom_site_label_2
_geom_angle_atom_site_label_3
_geom_angle
_geom_angle_site_symmetry_1
_geom_angle_site_symmetry_3
C2 C1 C6 119.3(6) . .
C2 C1 C7 123.4(5) . .
C6 C1 C7 117.1(5) . .
C3 C2 C1 122.0(5) . .
C3 C2 H2 119.0 . .
C1 C2 H2 119.0 . .
C4 C3 C2 117.4(6) . .
C4 C3 C8 119.3(6) . .
C2 C3 C8 122.8(6) . .
C3 C4 C5 121.6(6) . .
C3 C4 H4 119.2 . .
C5 C4 H4 119.2 . .
C4 C5 C6 121.7(5) . .
C4 C5 C9 119.7(6) . .
C6 C5 C9 118.6(6) . .
C5 C6 C1 117.8(6) . .
C5 C6 H6 121.1 . .
C1 C6 H6 121.1 . .
O1 C7 O2 123.3(6) . .
O1 C7 C1 119.5(5) . .
O2 C7 C1 116.9(5) . .
O4 C8 O3 120.4(7) . .
O4 C8 C3 119.6(6) . .
O3 C8 C3 119.9(6) . .
O4 C8 Nd1 59.0(4) . 4_666
O3 C8 Nd1 61.5(4) . 4_666
C3 C8 Nd1 178.3(5) . 4_666
C10 C9 C5 178.6(8) . .
C9 C10 C11 173.1(7) . .
C16 C11 C12 116.5(5) . .
C16 C11 C10 125.2(6) . .
C12 C11 C10 118.1(6) . .
C13 C12 C11 120.0(6) . .
C13 C12 H12 120.0 . .
C11 C12 H12 120.0 . .
C14 C13 C12 122.7(6) . .
C14 C13 C17 118.1(5) . .
C12 C13 C17 119.2(6) . .
C13 C14 C15 118.1(5) . .
C13 C14 H14 121.0 . .
C15 C14 H14 121.0 . .
C16 C15 C14 118.9(6) . .
C16 C15 C18 119.6(6) . 1_455
C14 C15 C18 121.6(5) . 1_455
C15 C16 C11 123.8(6) . .
C15 C16 H16 118.1 . .
C11 C16 H16 118.1 . .
O6 C17 O5 119.7(6) . .
O6 C17 C13 119.3(6) . .
O5 C17 C13 121.0(6) . .
O7 C18 O8 116.5(7) . .
O7 C18 C15 118.3(6) . 1_655
O8 C18 C15 125.2(6) . 1_655
O7 C18 Nd2 61.4(4) . .
O8 C18 Nd2 55.7(4) . .
C15 C18 Nd2 170.1(5) 1_655 .
C20 C19 C24 117.8(6) . .
C20 C19 C25 125.3(6) . .
C24 C19 C25 116.9(5) . .
C21 C20 C19 122.2(6) . .
C21 C20 H20 118.9 . .
C19 C20 H20 118.9 . .
C22 C21 C20 118.1(5) . .
C22 C21 C27 120.5(5) . .
C20 C21 C27 121.4(5) . .
C21 C22 C23 122.3(6) . .
C21 C22 H22 118.9 . .
C23 C22 H22 118.9 . .
C24 C23 C22 119.2(6) . .
C24 C23 C26 116.4(6) . 2_656
C22 C23 C26 124.3(6) . 2_656
C23 C24 C19 120.4(6) . .
C23 C24 H24 119.8 . .
C19 C24 H24 119.8 . .
O10 C25 O9 123.3(6) . .
O10 C25 C19 119.9(6) . .
O9 C25 C19 116.2(5) . .
O10 C25 Nd1 58.4(3) . .
O9 C25 Nd1 64.8(3) . .
C19 C25 Nd1 172.7(5) . .
O11 C26 O12 119.9(6) . .
O11 C26 C23 123.4(6) . 2_646
O12 C26 C23 116.6(6) . 2_646
O11 C26 Nd2 59.1(3) . .
O12 C26 Nd2 62.2(3) . .
C23 C26 Nd2 168.8(5) 2_646 .
C27 C27 C21 178.9(9) 3_667 .
O13 C28 H28A 109.5 . .
O13 C28 H28B 109.5 . .
H28A C28 H28B 109.5 . .
O13 C28 H28C 109.5 . .
H28A C28 H28C 109.5 . .
H28B C28 H28C 109.5 . .
O14 C29 H29A 109.5 . .
O14 C29 H29B 109.5 . .
H29A C29 H29B 109.5 . .
O14 C29 H29C 109.5 . .
H29A C29 H29C 109.5 . .
H29B C29 H29C 109.5 . .
O15 C30 H30A 109.5 . .
O15 C30 H30B 109.5 . .
H30A C30 H30B 109.5 . .
O15 C30 H30C 109.5 . .
H30A C30 H30C 109.5 . .
H30B C30 H30C 109.5 . .
O16 C31 H31A 109.5 . .
O16 C31 H31B 109.5 . .
H31A C31 H31B 109.5 . .
O16 C31 H31C 109.5 . .
H31A C31 H31C 109.5 . .
H31B C31 H31C 109.5 . .
O6 Nd1 O14 82.82(15) 4_665 .
O6 Nd1 O10 139.69(15) 4_665 .
O14 Nd1 O10 129.59(15) . .
O6 Nd1 O13 78.62(17) 4_665 .
O14 Nd1 O13 153.69(16) . .
O10 Nd1 O13 75.68(16) . .
O6 Nd1 O1 80.90(15) 4_665 .
O14 Nd1 O1 87.32(16) . .
O10 Nd1 O1 78.06(15) . .
O13 Nd1 O1 107.75(16) . .
O6 Nd1 O4 127.69(16) 4_665 4_565
O14 Nd1 O4 88.41(15) . 4_565
O10 Nd1 O4 82.13(15) . 4_565
O13 Nd1 O4 88.34(16) . 4_565
O1 Nd1 O4 150.23(13) . 4_565
O6 Nd1 O3 75.90(16) 4_665 4_565
O14 Nd1 O3 79.63(16) . 4_565
O10 Nd1 O3 126.89(16) . 4_565
O13 Nd1 O3 77.88(16) . 4_565
O1 Nd1 O3 154.56(14) . 4_565
O4 Nd1 O3 51.80(14) 4_565 4_565
O6 Nd1 O9 148.73(16) 4_665 .
O14 Nd1 O9 75.81(15) . .
O10 Nd1 O9 53.89(14) . .
O13 Nd1 O9 128.12(16) . .
O1 Nd1 O9 75.61(13) . .
O4 Nd1 O9 74.78(14) 4_565 .
O3 Nd1 O9 121.19(14) 4_565 .
O6 Nd1 C25 155.24(18) 4_665 .
O14 Nd1 C25 102.95(17) . .
O10 Nd1 C25 26.72(16) . .
O13 Nd1 C25 101.71(18) . .
O1 Nd1 C25 75.41(16) . .
O4 Nd1 C25 76.89(17) 4_565 .
O3 Nd1 C25 128.67(17) 4_565 .
O9 Nd1 C25 27.18(16) . .
O6 Nd1 C8 102.38(19) 4_665 4_565
O14 Nd1 C8 84.14(18) . 4_565
O10 Nd1 C8 104.07(19) . 4_565
O13 Nd1 C8 81.83(18) . 4_565
O1 Nd1 C8 170.37(17) . 4_565
O4 Nd1 C8 25.31(16) 4_565 4_565
O3 Nd1 C8 26.51(17) 4_565 4_565
O9 Nd1 C8 97.91(17) . 4_565
C25 Nd1 C8 102.2(2) . 4_565
O2 Nd2 O15 78.03(16) . .
O2 Nd2 O5 83.68(17) . 4_665
O15 Nd2 O5 115.05(15) . 4_665
O2 Nd2 O8 129.29(16) . .
O15 Nd2 O8 79.44(16) . .
O5 Nd2 O8 146.93(17) 4_665 .
O2 Nd2 O16 136.18(16) . .
O15 Nd2 O16 75.88(16) . .
O5 Nd2 O16 76.43(18) 4_665 .
O8 Nd2 O16 79.06(18) . .
O2 Nd2 O11 79.91(16) . .
O15 Nd2 O11 150.43(16) . .
O5 Nd2 O11 81.54(16) 4_665 .
O8 Nd2 O11 100.03(17) . .
O16 Nd2 O11 133.40(17) . .
O2 Nd2 O12 131.26(16) . .
O15 Nd2 O12 150.50(16) . .
O5 Nd2 O12 77.16(17) 4_665 .
O8 Nd2 O12 77.64(16) . .
O16 Nd2 O12 81.72(16) . .
O11 Nd2 O12 53.36(16) . .
O2 Nd2 O7 81.72(15) . .
O15 Nd2 O7 80.56(15) . .
O5 Nd2 O7 155.81(16) 4_665 .
O8 Nd2 O7 50.01(15) . .
O16 Nd2 O7 126.93(17) . .
O11 Nd2 O7 76.99(15) . .
O12 Nd2 O7 98.37(16) . .
O2 Nd2 C26 103.28(18) . .
O15 Nd2 C26 170.0(2) . .
O5 Nd2 C26 74.9(2) 4_665 .
O8 Nd2 C26 92.41(19) . .
O16 Nd2 C26 108.44(19) . .
O11 Nd2 C26 25.27(17) . .
O12 Nd2 C26 28.47(17) . .
O7 Nd2 C26 89.80(19) . .
O2 Nd2 C18 106.41(17) . .
O15 Nd2 C18 81.10(18) . .
O5 Nd2 C18 162.85(18) 4_665 .
O8 Nd2 C18 24.96(16) . .
O16 Nd2 C18 103.58(19) . .
O11 Nd2 C18 86.56(18) . .
O12 Nd2 C18 85.83(18) . .
O7 Nd2 C18 25.21(16) . .
C26 Nd2 C18 89.1(2) . .
O2 Nd2 H15X 94.2 . .
O15 Nd2 H15X 20.4 . .
O5 Nd2 H15X 105.2 4_665 .
O8 Nd2 H15X 78.0 . .
O16 Nd2 H15X 55.6 . .
O11 Nd2 H15X 170.6 . .
O12 Nd2 H15X 133.9 . .
O7 Nd2 H15X 95.1 . .
C26 Nd2 H15X 162.4 . .
C18 Nd2 H15X 88.2 . .
O2 Nd2 H16X 130.8 . .
O15 Nd2 H16X 91.6 . .
O5 Nd2 H16X 57.4 4_665 .
O8 Nd2 H16X 94.5 . .
O16 Nd2 H16X 20.3 . .
O11 Nd2 H16X 117.8 . .
O12 Nd2 H16X 72.1 . .
O7 Nd2 H16X 144.4 . .
C26 Nd2 H16X 94.8 . .
C18 Nd2 H16X 119.4 . .
H15X Nd2 H16X 71.5 . .
C7 O1 Nd1 151.7(4) . .
C7 O2 Nd2 147.8(4) . .
C8 O3 Nd1 92.0(4) . 4_666
C8 O4 Nd1 95.7(4) . 4_666
C17 O5 Nd2 142.7(4) . 4_566
C17 O6 Nd1 145.0(4) . 4_566
C18 O7 Nd2 93.3(4) . .
C18 O8 Nd2 99.4(4) . .
C25 O9 Nd1 88.0(4) . .
C25 O10 Nd1 94.9(4) . .
C26 O11 Nd2 95.6(4) . .
C26 O12 Nd2 89.3(4) . .
C28 O13 Nd1 150.5(4) . .
C29 O14 Nd1 139.1(3) . .
C29 O14 H14X 109.5 . .
Nd1 O14 H14X 102.5 . .
C30 O15 Nd2 151.1(3) . .
C30 O15 H15X 121.7 . .
Nd2 O15 H15X 87.2 . .
C31 O16 Nd2 149.0(5) . .
C31 O16 H16X 109.5 . .
Nd2 O16 H16X 58.2 . .
O1W O1W H1Y 136.9 3_666 .
O1W O1W H1X 113.2 3_666 .
H1Y O1W H1X 109.3 . .
H2X O2W H2Y 109.8 . .
H3X O3W H3Y 108.9 . .
H4Y O4W H4X 109.4 . .
H5X O5W H5Y 109.2 . .
H6X O6W H6Y 108.9 . .

loop_
_geom_bond_atom_site_label_1
_geom_bond_atom_site_label_2
_geom_bond_distance
_geom_bond_site_symmetry_2
C1 C2 1.418(9) .
C1 C6 1.421(7) .
C1 C7 1.495(8) .
C2 C3 1.417(8) .
C2 H2 0.9300 .
C3 C4 1.385(8) .
C3 C8 1.485(10) .
C4 C5 1.399(9) .
C4 H4 0.9300 .
C5 C6 1.407(9) .
C5 C9 1.469(8) .
C6 H6 0.9300 .
C7 O1 1.241(7) .
C7 O2 1.276(7) .
C8 O4 1.223(8) .
C8 O3 1.272(8) .
C8 Nd1 2.847(8) 4_666
C9 C10 1.186(8) .
C10 C11 1.438(8) .
C11 C16 1.398(10) .
C11 C12 1.429(9) .
C12 C13 1.402(8) .
C12 H12 0.9300 .
C13 C14 1.380(9) .
C13 C17 1.482(9) .
C14 C15 1.434(9) .
C14 H14 0.9300 .
C15 C16 1.389(7) .
C15 C18 1.474(9) 1_455
C16 H16 0.9300 .
C17 O6 1.311(8) .
C17 O5 1.330(8) .
C18 O7 1.218(7) .
C18 O8 1.221(8) .
C18 C15 1.474(9) 1_655
C18 Nd2 2.855(7) .
C19 C20 1.425(8) .
C19 C24 1.439(9) .
C19 C25 1.512(9) .
C20 C21 1.389(7) .
C20 H20 0.9300 .
C21 C22 1.387(8) .
C21 C27 1.455(8) .
C22 C23 1.426(8) .
C22 H22 0.9300 .
C23 C24 1.376(9) .
C23 C26 1.483(9) 2_656
C24 H24 0.9300 .
C25 O10 1.250(7) .
C25 O9 1.266(7) .
C25 Nd1 2.770(7) .
C26 O11 1.199(8) .
C26 O12 1.333(8) .
C26 C23 1.483(9) 2_646
C26 Nd2 2.795(6) .
C27 C27 1.168(11) 3_667
C28 O13 1.436(7) .
C28 H28A 0.9600 .
C28 H28B 0.9600 .
C28 H28C 0.9600 .
C29 O14 1.485(7) .
C29 H29A 0.9600 .
C29 H29B 0.9600 .
C29 H29C 0.9600 .
C30 O15 1.552(7) .
C30 H30A 0.9600 .
C30 H30B 0.9600 .
C30 H30C 0.9600 .
C31 O16 1.559(8) .
C31 H31A 0.9600 .
C31 H31B 0.9600 .
C31 H31C 0.9600 .
Nd1 O6 2.303(4) 4_665
Nd1 O14 2.359(4) .
Nd1 O10 2.369(4) .
Nd1 O13 2.372(4) .
Nd1 O1 2.387(4) .
Nd1 O4 2.452(4) 4_565
Nd1 O3 2.503(5) 4_565
Nd1 O9 2.509(4) .
Nd1 C8 2.847(8) 4_565
Nd2 O2 2.297(4) .
Nd2 O15 2.361(4) .
Nd2 O5 2.372(5) 4_665
Nd2 O8 2.390(5) .
Nd2 O16 2.400(5) .
Nd2 O11 2.410(5) .
Nd2 O12 2.472(4) .
Nd2 O7 2.512(5) .
Nd2 H15X 2.4724 .
Nd2 H16X 2.0813 .
O3 Nd1 2.503(5) 4_666
O4 Nd1 2.452(4) 4_666
O5 Nd2 2.372(5) 4_566
O6 Nd1 2.303(4) 4_566
O14 H14X 0.8501 .
O15 H15X 0.8612 .
O16 H16X 0.8499 .
O1W O1W 0.83(3) 3_666
O1W H1Y 0.8673 .
O1W H1X 0.8510 .
O2W H2X 0.8556 .
O2W H2Y 0.8638 .
O3W H3X 0.8568 .
O3W H3Y 0.8529 .
O4W H4Y 0.8521 .
O4W H4X 0.8560 .
O5W H5X 0.8583 .
O5W H5Y 0.8540 .
O6W H6X 0.8598 .
O6W H6Y 0.8526 .

loop_
_geom_torsion_atom_site_label_1
_geom_torsion_atom_site_label_2
_geom_torsion_atom_site_label_3
_geom_torsion_atom_site_label_4
_geom_torsion
_geom_torsion_site_symmetry_1
_geom_torsion_site_symmetry_4
C6 C1 C2 C3 -1.3(9) . .
C7 C1 C2 C3 174.3(6) . .
C1 C2 C3 C4 2.5(9) . .
C1 C2 C3 C8 174.4(6) . .
C2 C3 C4 C5 -3.2(9) . .
C8 C3 C4 C5 -175.4(6) . .
C3 C4 C5 C6 2.8(10) . .
C3 C4 C5 C9 -179.7(6) . .
C4 C5 C6 C1 -1.5(10) . .
C9 C5 C6 C1 -179.0(6) . .
C2 C1 C6 C5 0.7(9) . .
C7 C1 C6 C5 -175.2(6) . .
C2 C1 C7 O1 170.8(6) . .
C6 C1 C7 O1 -13.5(9) . .
C2 C1 C7 O2 -2.3(9) . .
C6 C1 C7 O2 173.4(5) . .
C4 C3 C8 O4 4.3(10) . .
C2 C3 C8 O4 -167.4(6) . .
C4 C3 C8 O3 -171.7(6) . .
C2 C3 C8 O3 16.6(10) . .
C4 C3 C8 Nd1 -31(17) . 4_666
C2 C3 C8 Nd1 157(16) . 4_666
C4 C5 C9 C10 77(31) . .
C6 C5 C9 C10 -106(31) . .
C5 C9 C10 C11 48(35) . .
C9 C10 C11 C16 52(6) . .
C9 C10 C11 C12 -122(6) . .
C16 C11 C12 C13 1.3(9) . .
C10 C11 C12 C13 176.3(6) . .
C11 C12 C13 C14 -1.6(10) . .
C11 C12 C13 C17 -178.1(6) . .
C12 C13 C14 C15 1.4(10) . .
C17 C13 C14 C15 178.0(6) . .
C13 C14 C15 C16 -1.0(9) . .
C13 C14 C15 C18 178.1(6) . 1_455
C14 C15 C16 C11 0.8(10) . .
C18 C15 C16 C11 -178.3(6) 1_455 .
C12 C11 C16 C15 -1.0(10) . .
C10 C11 C16 C15 -175.6(6) . .
C14 C13 C17 O6 -14.2(10) . .
C12 C13 C17 O6 162.5(6) . .
C14 C13 C17 O5 166.3(6) . .
C12 C13 C17 O5 -17.1(10) . .
C24 C19 C20 C21 -1.3(10) . .
C25 C19 C20 C21 179.5(6) . .
C19 C20 C21 C22 2.2(10) . .
C19 C20 C21 C27 -175.7(6) . .
C20 C21 C22 C23 -2.1(10) . .
C27 C21 C22 C23 175.8(6) . .
C21 C22 C23 C24 1.2(11) . .
C21 C22 C23 C26 -175.6(7) . 2_656
C22 C23 C24 C19 -0.3(11) . .
C26 C23 C24 C19 176.8(6) 2_656 .
C20 C19 C24 C23 0.3(10) . .
C25 C19 C24 C23 179.6(6) . .
C20 C19 C25 O10 -156.8(6) . .
C24 C19 C25 O10 24.0(9) . .
C20 C19 C25 O9 14.7(10) . .
C24 C19 C25 O9 -164.5(6) . .
C20 C19 C25 Nd1 -82(4) . .
C24 C19 C25 Nd1 99(4) . .
C22 C21 C27 C27 -171(100) . 3_667
C20 C21 C27 C27 7(58) . 3_667
O10 C25 Nd1 O6 75.0(6) . 4_665
O9 C25 Nd1 O6 -104.2(5) . 4_665
C19 C25 Nd1 O6 -4(4) . 4_665
O10 C25 Nd1 O14 176.1(4) . .
O9 C25 Nd1 O14 -3.1(4) . .
C19 C25 Nd1 O14 97(4) . .
O9 C25 Nd1 O10 -179.2(6) . .
C19 C25 Nd1 O10 -79(3) . .
O10 C25 Nd1 O13 -13.1(4) . .
O9 C25 Nd1 O13 167.6(3) . .
C19 C25 Nd1 O13 -92(4) . .
O10 C25 Nd1 O1 92.4(4) . .
O9 C25 Nd1 O1 -86.8(4) . .
C19 C25 Nd1 O1 13(4) . .
O10 C25 Nd1 O4 -98.6(4) . 4_565
O9 C25 Nd1 O4 82.1(4) . 4_565
C19 C25 Nd1 O4 -178(4) . 4_565
O10 C25 Nd1 O3 -96.9(4) . 4_565
O9 C25 Nd1 O3 83.9(4) . 4_565
C19 C25 Nd1 O3 -176(3) . 4_565
O10 C25 Nd1 O9 179.2(6) . .
C19 C25 Nd1 O9 100(4) . .
O10 C25 Nd1 C8 -97.2(4) . 4_565
O9 C25 Nd1 C8 83.6(4) . 4_565
C19 C25 Nd1 C8 -176(4) . 4_565
O11 C26 Nd2 O2 -22.8(5) . .
O12 C26 Nd2 O2 170.4(4) . .
C23 C26 Nd2 O2 84(2) 2_646 .
O11 C26 Nd2 O15 73.6(12) . .
O12 C26 Nd2 O15 -93.2(11) . .
C23 C26 Nd2 O15 180.0(19) 2_646 .
O11 C26 Nd2 O5 -102.4(5) . 4_665
O12 C26 Nd2 O5 90.8(4) . 4_665
C23 C26 Nd2 O5 4(2) 2_646 4_665
O11 C26 Nd2 O8 108.6(5) . .
O12 C26 Nd2 O8 -58.2(4) . .
C23 C26 Nd2 O8 -145(2) 2_646 .
O11 C26 Nd2 O16 -172.1(4) . .
O12 C26 Nd2 O16 21.1(4) . .
C23 C26 Nd2 O16 -66(2) 2_646 .
O12 C26 Nd2 O11 -166.8(8) . .
C23 C26 Nd2 O11 106(3) 2_646 .
O11 C26 Nd2 O12 166.8(8) . .
C23 C26 Nd2 O12 -87(2) 2_646 .
O11 C26 Nd2 O7 58.7(5) . .
O12 C26 Nd2 O7 -108.2(4) . .
C23 C26 Nd2 O7 165(2) 2_646 .
O11 C26 Nd2 C18 83.9(5) . .
O12 C26 Nd2 C18 -82.9(4) . .
C23 C26 Nd2 C18 -170(2) 2_646 .
O7 C18 Nd2 O2 12.1(4) . .
O8 C18 Nd2 O2 -158.7(4) . .
C15 C18 Nd2 O2 103(3) 1_655 .
O7 C18 Nd2 O15 86.7(4) . .
O8 C18 Nd2 O15 -84.1(4) . .
C15 C18 Nd2 O15 178(3) 1_655 .
O7 C18 Nd2 O5 -112.3(6) . 4_665
O8 C18 Nd2 O5 76.9(8) . 4_665
C15 C18 Nd2 O5 -21(3) 1_655 4_665
O7 C18 Nd2 O8 170.8(7) . .
C15 C18 Nd2 O8 -98(3) 1_655 .
O7 C18 Nd2 O16 159.8(4) . .
O8 C18 Nd2 O16 -11.0(5) . .
C15 C18 Nd2 O16 -109(3) 1_655 .
O7 C18 Nd2 O11 -66.3(4) . .
O8 C18 Nd2 O11 122.9(4) . .
C15 C18 Nd2 O11 25(3) 1_655 .
O7 C18 Nd2 O12 -119.8(4) . .
O8 C18 Nd2 O12 69.4(4) . .
C15 C18 Nd2 O12 -29(3) 1_655 .
O8 C18 Nd2 O7 -170.8(7) . .
C15 C18 Nd2 O7 91(3) 1_655 .
O7 C18 Nd2 C26 -91.5(4) . .
O8 C18 Nd2 C26 97.7(4) . .
C15 C18 Nd2 C26 -1(3) 1_655 .
O2 C7 O1 Nd1 95.7(9) . .
C1 C7 O1 Nd1 -76.9(10) . .
O6 Nd1 O1 C7 -47.2(8) 4_665 .
O14 Nd1 O1 C7 35.9(8) . .
O10 Nd1 O1 C7 167.4(8) . .
O13 Nd1 O1 C7 -122.1(8) . .
O4 Nd1 O1 C7 118.0(8) 4_565 .
O3 Nd1 O1 C7 -22.9(10) 4_565 .
O9 Nd1 O1 C7 111.9(8) . .
C25 Nd1 O1 C7 140.0(8) . .
C8 Nd1 O1 C7 63.5(14) 4_565 .
O1 C7 O2 Nd2 -66.1(9) . .
C1 C7 O2 Nd2 106.7(8) . .
O15 Nd2 O2 C7 160.1(7) . .
O5 Nd2 O2 C7 42.8(7) 4_665 .
O8 Nd2 O2 C7 -134.5(7) . .
O16 Nd2 O2 C7 105.6(7) . .
O11 Nd2 O2 C7 -39.7(7) . .
O12 Nd2 O2 C7 -24.0(8) . .
O7 Nd2 O2 C7 -117.9(7) . .
C26 Nd2 O2 C7 -30.0(8) . .
C18 Nd2 O2 C7 -123.0(7) . .
O4 C8 O3 Nd1 2.8(7) . 4_666
C3 C8 O3 Nd1 178.7(6) . 4_666
O3 C8 O4 Nd1 -2.8(7) . 4_666
C3 C8 O4 Nd1 -178.8(5) . 4_666
O6 C17 O5 Nd2 -74.3(9) . 4_566
C13 C17 O5 Nd2 105.2(8) . 4_566
O5 C17 O6 Nd1 -59.0(10) . 4_566
C13 C17 O6 Nd1 121.5(7) . 4_566
O8 C18 O7 Nd2 8.5(7) . .
C15 C18 O7 Nd2 -168.7(5) 1_655 .
O2 Nd2 O7 C18 -168.3(4) . .
O15 Nd2 O7 C18 -89.1(4) . .
O5 Nd2 O7 C18 138.3(5) 4_665 .
O8 Nd2 O7 C18 -5.1(4) . .
O16 Nd2 O7 C18 -24.9(5) . .
O11 Nd2 O7 C18 110.2(4) . .
O12 Nd2 O7 C18 61.0(4) . .
C26 Nd2 O7 C18 88.3(4) . .
O7 C18 O8 Nd2 -9.0(7) . .
C15 C18 O8 Nd2 168.0(6) 1_655 .
O2 Nd2 O8 C18 26.7(5) . .
O15 Nd2 O8 C18 91.6(4) . .
O5 Nd2 O8 C18 -148.2(4) 4_665 .
O16 Nd2 O8 C18 169.1(5) . .
O11 Nd2 O8 C18 -58.4(4) . .
O12 Nd2 O8 C18 -107.1(4) . .
O7 Nd2 O8 C18 5.1(4) . .
C26 Nd2 O8 C18 -82.6(4) . .
O10 C25 O9 Nd1 -0.8(6) . .
C19 C25 O9 Nd1 -172.0(5) . .
O6 Nd1 O9 C25 128.5(4) 4_665 .
O14 Nd1 O9 C25 176.9(4) . .
O10 Nd1 O9 C25 0.4(4) . .
O13 Nd1 O9 C25 -15.5(4) . .
O1 Nd1 O9 C25 86.0(4) . .
O4 Nd1 O9 C25 -90.9(4) 4_565 .
O3 Nd1 O9 C25 -114.8(4) 4_565 .
C8 Nd1 O9 C25 -101.3(4) 4_565 .
O9 C25 O10 Nd1 0.8(7) . .
C19 C25 O10 Nd1 171.7(5) . .
O6 Nd1 O10 C25 -141.3(4) 4_665 .
O14 Nd1 O10 C25 -4.9(5) . .
O13 Nd1 O10 C25 166.7(4) . .
O1 Nd1 O10 C25 -81.2(4) . .
O4 Nd1 O10 C25 76.4(4) 4_565 .
O3 Nd1 O10 C25 104.3(4) 4_565 .
O9 Nd1 O10 C25 -0.4(4) . .
C8 Nd1 O10 C25 89.1(4) 4_565 .
O12 C26 O11 Nd2 13.5(8) . .
C23 C26 O11 Nd2 -167.1(7) 2_646 .
O2 Nd2 O11 C26 157.5(5) . .
O15 Nd2 O11 C26 -160.3(4) . .
O5 Nd2 O11 C26 72.5(5) 4_665 .
O8 Nd2 O11 C26 -74.1(5) . .
O16 Nd2 O11 C26 10.3(6) . .
O12 Nd2 O11 C26 -7.8(4) . .
O7 Nd2 O11 C26 -118.8(5) . .
C18 Nd2 O11 C26 -95.2(5) . .
O11 C26 O12 Nd2 -13.0(7) . .
C23 C26 O12 Nd2 167.5(6) 2_646 .
O2 Nd2 O12 C26 -12.5(5) . .
O15 Nd2 O12 C26 159.4(4) . .
O5 Nd2 O12 C26 -82.0(4) 4_665 .
O8 Nd2 O12 C26 119.6(4) . .
O16 Nd2 O12 C26 -159.8(4) . .
O11 Nd2 O12 C26 7.0(4) . .
O7 Nd2 O12 C26 73.8(4) . .
C18 Nd2 O12 C26 95.8(4) . .
O6 Nd1 O13 C28 32.9(9) 4_665 .
O14 Nd1 O13 C28 -13.1(11) . .
O10 Nd1 O13 C28 -178.4(9) . .
O1 Nd1 O13 C28 109.4(9) . .
O4 Nd1 O13 C28 -96.1(9) 4_565 .
O3 Nd1 O13 C28 -44.9(9) 4_565 .
O9 Nd1 O13 C28 -165.2(8) . .
C25 Nd1 O13 C28 -172.4(9) . .
C8 Nd1 O13 C28 -71.5(9) 4_565 .
O6 Nd1 O14 C29 4.1(6) 4_665 .
O10 Nd1 O14 C29 -149.1(5) . .
O13 Nd1 O14 C29 49.4(8) . .
O1 Nd1 O14 C29 -77.0(6) . .
O4 Nd1 O14 C29 132.4(6) 4_565 .
O3 Nd1 O14 C29 81.0(6) 4_565 .
O9 Nd1 O14 C29 -152.9(6) . .
C25 Nd1 O14 C29 -151.4(6) . .
C8 Nd1 O14 C29 107.4(6) 4_565 .
O2 Nd2 O15 C30 40.0(7) . .
O5 Nd2 O15 C30 117.1(7) 4_665 .
O8 Nd2 O15 C30 -94.3(7) . .
O16 Nd2 O15 C30 -175.5(7) . .
O11 Nd2 O15 C30 -2.5(9) . .
O12 Nd2 O15 C30 -133.8(6) . .
O7 Nd2 O15 C30 -43.4(7) . .
C26 Nd2 O15 C30 -58.6(13) . .
C18 Nd2 O15 C30 -69.0(7) . .
O2 Nd2 O16 C31 -9.9(10) . .
O15 Nd2 O16 C31 -65.1(9) . .
O5 Nd2 O16 C31 55.6(9) 4_665 .
O8 Nd2 O16 C31 -146.8(9) . .
O11 Nd2 O16 C31 119.7(9) . .
O12 Nd2 O16 C31 134.3(9) . .
O7 Nd2 O16 C31 -131.5(9) . .
C26 Nd2 O16 C31 124.3(9) . .
C18 Nd2 O16 C31 -142.1(9) . .
